data_7202025
loop_
_publ_author_name
'Jokiniemi, Jonna'
'Per\"aniemi, Sirpa'
'Veps\"al\"ainen, Jouko J.'
'Ahlgr\'en, Markku'

_publ_section_title
;
 A structural study of alkaline earth metal complexes of
 (dichloromethylene)bisphosphonic acid P-morpholinium- and
 P-pyrrolidinium-P&#x2032;-methyl esters
;
_journal_issue 8
_journal_name_full CrystEngComm
_journal_page_first 1011
_journal_paper_doi 10.1039/b802668h
_journal_volume 10
_journal_year 2008
_chemical_formula_moiety 'C6 H15 Ba Cl2 N O8 P2'
_chemical_formula_sum 'C6 H15 Ba Cl2 N O8 P2'
_chemical_formula_weight 499.37
_chemical_name_systematic
;
?
;
_space_group_IT_number 14
_symmetry_cell_setting monoclinic
_symmetry_space_group_name_Hall '-P 2yn'
_symmetry_space_group_name_H-M 'P 1 21/n 1'
_atom_sites_solution_hydrogens geom
_atom_sites_solution_primary direct
_atom_sites_solution_secondary difmap
_audit_creation_method SHELXL-97
_cell_angle_alpha 90.00
_cell_angle_beta 98.332(1)
_cell_angle_gamma 90.00
_cell_formula_units_Z 4
_cell_length_a 8.6449(2)
_cell_length_b 6.1356(1)
_cell_length_c 28.8664(5)
_cell_measurement_temperature 120(2)
_cell_measurement_theta_max 26.0
_cell_measurement_theta_min 2.38
_cell_volume 1514.96(5)
_computing_cell_refinement 'Denzo/Scalepack (Otwinowski & Minor, 1997)'
_computing_data_collection 'Collect (Nonius BV, 1997-200)'
_computing_data_reduction 'Denzo/Scalepack (Otwinowski & Minor, 1997)'
_computing_molecular_graphics 'Diamond v.3.0 (Crystal Impact GbR, 2005)'
_computing_publication_material 'SHELXL-97 (Sheldrick, 1997)'
_computing_structure_refinement 'SHELXL-97 (Sheldrick, 1997)'
_computing_structure_solution 'SHELXS-97 (Sheldrick, 1990)'
_diffrn_ambient_temperature 120(2)
_diffrn_measured_fraction_theta_full 0.959
_diffrn_measured_fraction_theta_max 0.959
_diffrn_measurement_device_type 'Nonius KappaCCD'
_diffrn_measurement_method multi-scan
_diffrn_radiation_monochromator graphite
_diffrn_radiation_source 'fine-focus sealed tube'
_diffrn_radiation_type MoK\a
_diffrn_radiation_wavelength 0.71073
_diffrn_reflns_av_R_equivalents 0.0252
_diffrn_reflns_av_sigmaI/netI 0.0260
_diffrn_reflns_limit_h_max 10
_diffrn_reflns_limit_h_min -10
_diffrn_reflns_limit_k_max 7
_diffrn_reflns_limit_k_min -7
_diffrn_reflns_limit_l_max 35
_diffrn_reflns_limit_l_min -35
_diffrn_reflns_number 12712
_diffrn_reflns_theta_full 26.00
_diffrn_reflns_theta_max 26.00
_diffrn_reflns_theta_min 2.38
_exptl_absorpt_coefficient_mu 3.217
_exptl_absorpt_correction_T_max 0.8062
_exptl_absorpt_correction_T_min 0.5002
_exptl_absorpt_correction_type multi-scan
_exptl_absorpt_process_details 'XPREP in sSHELXTL (Bruker AXS, 1998'
_exptl_crystal_colour colourless
_exptl_crystal_density_diffrn 2.189
_exptl_crystal_density_method 'not measured'
_exptl_crystal_description neadle
_exptl_crystal_F_000 968
_exptl_crystal_size_max 0.25
_exptl_crystal_size_mid 0.07
_exptl_crystal_size_min 0.07
_refine_diff_density_max 0.621
_refine_diff_density_min -0.463
_refine_diff_density_rms 0.080
_refine_ls_extinction_method none
_refine_ls_goodness_of_fit_ref 1.048
_refine_ls_hydrogen_treatment constr
_refine_ls_matrix_type full
_refine_ls_number_parameters 182
_refine_ls_number_reflns 2863
_refine_ls_number_restraints 0
_refine_ls_restrained_S_all 1.048
_refine_ls_R_factor_all 0.0202
_refine_ls_R_factor_gt 0.0170
_refine_ls_shift/su_max 0.000
_refine_ls_shift/su_mean 0.000
_refine_ls_structure_factor_coef Fsqd
_refine_ls_weighting_details 'calc w=1/[\s^2^(Fo^2^)+(0.0000P)^2^+2.0912P] where P=(Fo^2^+2Fc^2^)/3'
_refine_ls_weighting_scheme calc
_refine_ls_wR_factor_gt 0.0377
_refine_ls_wR_factor_ref 0.0388
_reflns_number_gt 2629
_reflns_number_total 2863
_reflns_threshold_expression >2sigma(I)
_cod_data_source_file b802668h.txt
_cod_data_source_block Structure(2)
_cod_database_code 7202025

loop_
_symmetry_equiv_pos_as_xyz
'x, y, z'
'-x+1/2, y+1/2, -z+1/2'
'-x, -y, -z'
'x-1/2, -y-1/2, z-1/2'

loop_
_atom_site_label
_atom_site_type_symbol
_atom_site_fract_x
_atom_site_fract_y
_atom_site_fract_z
_atom_site_U_iso_or_equiv
_atom_site_adp_type
_atom_site_occupancy
_atom_site_symmetry_multiplicity
_atom_site_calc_flag
_atom_site_refinement_flags
_atom_site_disorder_assembly
_atom_site_disorder_group
Ba1 Ba 0.159830(15) 0.18227(2) 0.046836(5) 0.00705(5) Uani 1 1 d . . .
Cl1 Cl 0.01923(6) 0.35642(9) 0.14955(2) 0.01097(12) Uani 1 1 d . . .
Cl2 Cl -0.03110(6) 0.80898(9) 0.174468(19) 0.01069(12) Uani 1 1 d . . .
P1 P -0.09965(6) 0.66425(10) 0.07421(2) 0.00676(12) Uani 1 1 d . . .
P2 P 0.24176(7) 0.69587(9) 0.12708(2) 0.00670(12) Uani 1 1 d . . .
O1 O 0.45618(19) 0.2934(3) 0.03397(7) 0.0173(4) Uani 1 1 d . . .
H1A H 0.5275 0.2565 0.0184 0.026 Uiso 1 1 d R . .
H1B H 0.4954 0.3923 0.0518 0.026 Uiso 1 1 d R . .
O2 O 0.28695(18) -0.2020(3) 0.01086(6) 0.0102(3) Uani 1 1 d . . .
H2C H 0.2240 -0.2744 -0.0096 0.015 Uiso 1 1 d R . .
H2D H 0.3055 -0.2814 0.0354 0.015 Uiso 1 1 d R . .
O4 O 0.62222(19) 0.5878(3) 0.24195(6) 0.0159(4) Uani 1 1 d . . .
O11 O -0.08471(18) 0.4613(3) 0.04639(6) 0.0109(3) Uani 1 1 d . . .
O12 O -0.06351(18) 0.8736(3) 0.05123(6) 0.0099(3) Uani 1 1 d . . .
O13 O -0.27083(18) 0.6676(3) 0.08775(6) 0.0107(3) Uani 1 1 d . . .
O21 O 0.27943(18) 0.5437(3) 0.08933(6) 0.0093(3) Uani 1 1 d . . .
O22 O 0.25142(17) 0.9352(3) 0.11915(5) 0.0091(3) Uani 1 1 d . . .
N2 N 0.3463(2) 0.6296(3) 0.17684(7) 0.0100(4) Uani 1 1 d . . .
C1 C 0.0318(3) 0.6353(4) 0.13102(8) 0.0077(5) Uani 1 1 d . . .
C2 C 0.3819(3) 0.7837(4) 0.21584(8) 0.0110(5) Uani 1 1 d . . .
H2A H 0.3325 0.7340 0.2429 0.013 Uiso 1 1 calc R . .
H2B H 0.3395 0.9293 0.2063 0.013 Uiso 1 1 calc R . .
C3 C 0.5570(3) 0.7977(4) 0.22970(9) 0.0130(5) Uani 1 1 d . . .
H3A H 0.6050 0.8580 0.2033 0.016 Uiso 1 1 calc R . .
H3B H 0.5812 0.8977 0.2567 0.016 Uiso 1 1 calc R . .
C5 C 0.5912(3) 0.4410(4) 0.20317(9) 0.0150(5) Uani 1 1 d . . .
H5A H 0.6379 0.2971 0.2122 0.018 Uiso 1 1 calc R . .
H5B H 0.6406 0.4972 0.1767 0.018 Uiso 1 1 calc R . .
C6 C 0.4164(3) 0.4147(4) 0.18775(9) 0.0121(5) Uani 1 1 d . . .
H6A H 0.3976 0.3199 0.1597 0.015 Uiso 1 1 calc R . .
H6B H 0.3678 0.3453 0.2131 0.015 Uiso 1 1 calc R . .
C13 C -0.3528(3) 0.8719(4) 0.09201(9) 0.0156(5) Uani 1 1 d . . .
H13A H -0.2776 0.9846 0.1043 0.023 Uiso 1 1 calc R . .
H13B H -0.4299 0.8525 0.1134 0.023 Uiso 1 1 calc R . .
H13C H -0.4062 0.9162 0.0612 0.023 Uiso 1 1 calc R . .

loop_
_atom_site_aniso_label
_atom_site_aniso_U_11
_atom_site_aniso_U_22
_atom_site_aniso_U_33
_atom_site_aniso_U_23
_atom_site_aniso_U_13
_atom_site_aniso_U_12
Ba1 0.00811(8) 0.00647(7) 0.00663(7) -0.00035(5) 0.00126(5) 0.00022(5)
Cl1 0.0133(3) 0.0087(3) 0.0107(3) 0.0028(2) 0.0012(2) -0.0006(2)
Cl2 0.0128(3) 0.0123(3) 0.0074(3) -0.0023(2) 0.0030(2) 0.0019(2)
P1 0.0053(3) 0.0089(3) 0.0060(3) 0.0000(2) 0.0004(2) 0.0003(2)
P2 0.0065(3) 0.0075(3) 0.0057(3) -0.0004(2) -0.0006(2) -0.0001(2)
O1 0.0145(9) 0.0151(9) 0.0244(10) -0.0055(8) 0.0100(8) -0.0015(7)
O2 0.0107(8) 0.0108(8) 0.0087(8) -0.0010(7) -0.0003(6) -0.0003(7)
O4 0.0134(8) 0.0163(9) 0.0157(9) -0.0001(8) -0.0056(7) 0.0010(7)
O11 0.0091(8) 0.0128(8) 0.0100(8) -0.0033(7) -0.0013(6) 0.0021(7)
O12 0.0092(8) 0.0124(8) 0.0078(8) 0.0022(7) 0.0000(6) -0.0008(7)
O13 0.0071(8) 0.0119(8) 0.0135(8) 0.0012(7) 0.0029(6) 0.0017(7)
O21 0.0092(8) 0.0086(8) 0.0102(8) -0.0012(7) 0.0018(6) -0.0005(7)
O22 0.0095(8) 0.0085(8) 0.0088(8) 0.0010(7) -0.0010(6) -0.0006(7)
N2 0.0119(10) 0.0081(10) 0.0082(9) -0.0005(8) -0.0043(8) 0.0024(8)
C1 0.0115(11) 0.0072(11) 0.0049(10) -0.0013(9) 0.0028(9) 0.0012(9)
C2 0.0107(11) 0.0145(12) 0.0067(11) -0.0019(10) -0.0023(9) -0.0001(10)
C3 0.0122(12) 0.0137(12) 0.0121(12) -0.0011(10) -0.0015(9) -0.0014(10)
C5 0.0143(12) 0.0134(12) 0.0161(12) 0.0005(11) -0.0019(10) 0.0016(10)
C6 0.0144(12) 0.0070(11) 0.0134(12) 0.0025(10) -0.0031(9) 0.0002(10)
C13 0.0116(12) 0.0157(12) 0.0198(13) 0.0016(11) 0.0032(10) 0.0073(10)

loop_
_atom_type_symbol
_atom_type_description
_atom_type_scat_dispersion_real
_atom_type_scat_dispersion_imag
_atom_type_scat_source
C C 0.0033 0.0016 'International Tables Vol C Tables 4.2.6.8 and 6.1.1.4'
H H 0.0000 0.0000 'International Tables Vol C Tables 4.2.6.8 and 6.1.1.4'
N N 0.0061 0.0033 'International Tables Vol C Tables 4.2.6.8 and 6.1.1.4'
O O 0.0106 0.0060 'International Tables Vol C Tables 4.2.6.8 and 6.1.1.4'
P P 0.1023 0.0942 'International Tables Vol C Tables 4.2.6.8 and 6.1.1.4'
Cl Cl 0.1484 0.1585 'International Tables Vol C Tables 4.2.6.8 and 6.1.1.4'
Ba Ba -0.3244 2.2819 'International Tables Vol C Tables 4.2.6.8 and 6.1.1.4'

loop_
_geom_angle_atom_site_label_1
_geom_angle_atom_site_label_2
_geom_angle_atom_site_label_3
_geom_angle
_geom_angle_site_symmetry_1
_geom_angle_site_symmetry_3
_geom_angle_publ_flag
O22 Ba1 O21 93.59(5) 1_545 . ?
O22 Ba1 O11 121.02(5) 1_545 . ?
O21 Ba1 O11 74.23(5) . . ?
O22 Ba1 O12 72.14(5) 1_545 1_545 ?
O21 Ba1 O12 141.92(5) . 1_545 ?
O11 Ba1 O12 83.22(5) . 1_545 ?
O22 Ba1 O1 94.13(5) 1_545 . ?
O21 Ba1 O1 63.00(5) . . ?
O11 Ba1 O1 125.94(5) . . ?
O12 Ba1 O1 150.13(5) 1_545 . ?
O22 Ba1 O12 137.33(5) 1_545 3_565 ?
O21 Ba1 O12 126.43(5) . 3_565 ?
O11 Ba1 O12 87.48(5) . 3_565 ?
O12 Ba1 O12 81.70(5) 1_545 3_565 ?
O1 Ba1 O12 92.28(5) . 3_565 ?
O22 Ba1 O2 73.94(5) 1_545 . ?
O21 Ba1 O2 135.10(4) . . ?
O11 Ba1 O2 148.98(5) . . ?
O12 Ba1 O2 75.86(5) 1_545 . ?
O1 Ba1 O2 74.85(5) . . ?
O12 Ba1 O2 67.22(5) 3_565 . ?
O11 P1 O12 115.82(10) . . ?
O11 P1 O13 107.41(9) . . ?
O12 P1 O13 111.09(9) . . ?
O11 P1 C1 107.68(10) . . ?
O12 P1 C1 109.34(10) . . ?
O13 P1 C1 104.87(10) . . ?
O22 P2 O21 118.49(9) . . ?
O22 P2 N2 110.13(10) . . ?
O21 P2 N2 109.36(10) . . ?
O22 P2 C1 106.33(10) . . ?
O21 P2 C1 103.54(9) . . ?
N2 P2 C1 108.35(10) . . ?
Ba1 O1 H1A 141.0 . . ?
Ba1 O1 H1B 113.8 . . ?
H1A O1 H1B 105.1 . . ?
Ba1 O2 H2C 115.7 . . ?
Ba1 O2 H2D 101.8 . . ?
H2C O2 H2D 107.2 . . ?
C3 O4 C5 110.53(18) . . ?
P1 O11 Ba1 130.43(8) . . ?
P1 O12 Ba1 144.28(9) . 1_565 ?
P1 O12 Ba1 106.64(8) . 3_565 ?
Ba1 O12 Ba1 98.30(5) 1_565 3_565 ?
C13 O13 P1 121.08(15) . . ?
P2 O21 Ba1 137.54(9) . . ?
P2 O22 Ba1 132.71(9) . 1_565 ?
C6 N2 C2 112.35(18) . . ?
C6 N2 P2 124.86(16) . . ?
C2 N2 P2 122.79(16) . . ?
Cl2 C1 Cl1 108.66(12) . . ?
Cl2 C1 P1 110.58(12) . . ?
Cl1 C1 P1 107.24(11) . . ?
Cl2 C1 P2 108.68(12) . . ?
Cl1 C1 P2 107.90(12) . . ?
P1 C1 P2 113.63(12) . . ?
N2 C2 C3 109.29(19) . . ?
N2 C2 H2A 109.8 . . ?
C3 C2 H2A 109.8 . . ?
N2 C2 H2B 109.8 . . ?
C3 C2 H2B 109.8 . . ?
H2A C2 H2B 108.3 . . ?
O4 C3 C2 110.99(19) . . ?
O4 C3 H3A 109.4 . . ?
C2 C3 H3A 109.4 . . ?
O4 C3 H3B 109.4 . . ?
C2 C3 H3B 109.4 . . ?
H3A C3 H3B 108.0 . . ?
O4 C5 C6 111.2(2) . . ?
O4 C5 H5A 109.4 . . ?
C6 C5 H5A 109.4 . . ?
O4 C5 H5B 109.4 . . ?
C6 C5 H5B 109.4 . . ?
H5A C5 H5B 108.0 . . ?
N2 C6 C5 109.24(19) . . ?
N2 C6 H6A 109.8 . . ?
C5 C6 H6A 109.8 . . ?
N2 C6 H6B 109.8 . . ?
C5 C6 H6B 109.8 . . ?
H6A C6 H6B 108.3 . . ?
O13 C13 H13A 109.5 . . ?
O13 C13 H13B 109.5 . . ?
H13A C13 H13B 109.5 . . ?
O13 C13 H13C 109.5 . . ?
H13A C13 H13C 109.5 . . ?
H13B C13 H13C 109.5 . . ?

loop_
_geom_bond_atom_site_label_1
_geom_bond_atom_site_label_2
_geom_bond_distance
_geom_bond_site_symmetry_2
_geom_bond_publ_flag
Ba1 O22 2.6085(15) 1_545 ?
Ba1 O21 2.6689(16) . ?
Ba1 O11 2.7188(16) . ?
Ba1 O12 2.7205(16) 1_545 ?
Ba1 O1 2.7280(17) . ?
Ba1 O12 2.8532(16) 3_565 ?
Ba1 O2 2.8591(16) . ?
Cl1 C1 1.801(2) . ?
Cl2 C1 1.789(2) . ?
P1 O11 1.4975(17) . ?
P1 O12 1.4993(17) . ?
P1 O13 1.5844(16) . ?
P1 C1 1.863(2) . ?
P2 O22 1.4902(17) . ?
P2 O21 1.5060(17) . ?
P2 N2 1.6339(19) . ?
P2 C1 1.872(2) . ?
O1 H1A 0.8449 . ?
O1 H1B 0.8355 . ?
O2 H2C 0.8652 . ?
O2 H2D 0.8566 . ?
O4 C3 1.430(3) . ?
O4 C5 1.431(3) . ?
O12 Ba1 2.7205(16) 1_565 ?
O12 Ba1 2.8534(16) 3_565 ?
O13 C13 1.454(3) . ?
O22 Ba1 2.6083(15) 1_565 ?
N2 C6 1.466(3) . ?
N2 C2 1.468(3) . ?
C2 C3 1.511(3) . ?
C2 H2A 0.9900 . ?
C2 H2B 0.9900 . ?
C3 H3A 0.9900 . ?
C3 H3B 0.9900 . ?
C5 C6 1.521(3) . ?
C5 H5A 0.9900 . ?
C5 H5B 0.9900 . ?
C6 H6A 0.9900 . ?
C6 H6B 0.9900 . ?
C13 H13A 0.9800 . ?
C13 H13B 0.9800 . ?
C13 H13C 0.9800 . ?

loop_
_geom_hbond_atom_site_label_D
_geom_hbond_atom_site_label_H
_geom_hbond_atom_site_label_A
_geom_hbond_distance_DH
_geom_hbond_distance_HA
_geom_hbond_distance_DA
_geom_hbond_angle_DHA
_geom_hbond_site_symmetry_A
O1 H1A O2 0.84 1.95 2.785(2) 170.9 3_655
O2 H2C O11 0.87 1.88 2.735(2) 171.3 3
O2 H2D O21 0.86 1.93 2.759(2) 162.7 1_545
